data_8103912
loop_
_publ_author_name
'Somer, M.'
'Carrillo-Cabrera, W.'
'von Schnering, H.G.'
'Peters, K.'
'Cordier, G.'

_publ_section_title
;
 Crystal structure of trisodium tetraarsenidoaluminate, Na3 Ca3 Al As4
;
_journal_name_full 'Zeitschrift fuer Kristallographie (149,1979-)'
_journal_page_first 550
_journal_page_last 550
_journal_volume 211
_journal_year 1996
_chemical_formula_sum 'Al As4 Ca3 Na3'
_chemical_name_systematic 'Na3 Ca3 (Al As4)'
_space_group_IT_number 186
_symmetry_space_group_name_Hall 'P 6c -2c'
_symmetry_space_group_name_H-M 'P 63 m c'
_cell_angle_alpha 90
_cell_angle_beta 90
_cell_angle_gamma 120
_cell_formula_units_Z 2
_cell_length_a 9.399
_cell_length_b 9.399
_cell_length_c 7.21
_cell_volume 551.606
_citation_journal_id_ASTM ZEKRDZ
_cod_data_source_file Somer_ZEKRDZ_1996_1907.cif
_cod_data_source_block Al1As4Ca3Na3
_cod_original_cell_volume 551.6063
_cod_original_formula_sum 'Al1 As4 Ca3 Na3'
_cod_database_code 8103912

loop_
_symmetry_equiv_pos_as_xyz
x,y,z
x-y,x,z+1/2
-y,x-y,z
-x,-y,z+1/2
-x+y,-x,z
y,-x+y,z+1/2
y,x,z+1/2
-x+y,y,z
-x,-x+y,z+1/2
-y,-x,z
x-y,-y,z+1/2
x,x-y,z

loop_
_atom_site_label
_atom_site_type_symbol
_atom_site_fract_x
_atom_site_fract_y
_atom_site_fract_z
_atom_site_occupancy
_atom_site_U_iso_or_equiv
Ca1 Ca+2 0.52466 -0.52466 0 1 0.0
Al1 Al+3 0.33333 0.66667 0.87874 1 0.0
As1 As-3 0.19029 -0.19029 0.77277 1 0.0
Na1 Na+1 0.13631 -0.13631 0.1727 1 0.0
As2 As-3 0.33333 0.66667 0.22553 1 0.0
